data_1526075
loop_
_publ_author_name
'Gemmi, M.'
'Righi, L.'
'Calestani, G.'
'Bettinelli, M.'
'Migliori, A.'
'Speghini, A.'
'Santarosa, M.'

_publ_section_title
;
 Structure determination of phi-(Bi8 Pb5 O17) by electron and powder X-ray
 diffraction
;
_journal_name_full Ultramicroscopy
_journal_page_first 133
_journal_page_last 142
_journal_volume 84
_journal_year 2000
_chemical_formula_sum 'Bi9.85 O21 Pb6.15'
_chemical_name_systematic 'Bi9.85 Pb6.15 O21'
_space_group_IT_number 2
_symmetry_space_group_name_Hall '-P 1'
_symmetry_space_group_name_H-M 'P -1'
_cell_angle_alpha 97.172
_cell_angle_beta 118.48
_cell_angle_gamma 80.654
_cell_formula_units_Z 1
_cell_length_a 7.452
_cell_length_b 14.176
_cell_length_c 7.209
_cell_volume 659.522
_citation_journal_id_ASTM ULTRD6
_cod_data_source_file Gemmi_ULTRD6_2000_668.cif
_cod_data_source_block Bi9.85O21Pb6.15
_cod_original_cell_volume 659.5215
_cod_database_code 1526075

loop_
_symmetry_equiv_pos_as_xyz
x,y,z
-x,-y,-z

loop_
_atom_site_label
_atom_site_type_symbol
_atom_site_fract_x
_atom_site_fract_y
_atom_site_fract_z
_atom_site_occupancy
_atom_site_U_iso_or_equiv
Bi2 Bi+3 0.0725 0.1895 0.7275 0.616 0.0
Pb4 Pb+2 0.4999 0.3202 0.2366 0.384 0.0
Bi1 Bi+3 0.2205 0.032 0.2969 0.616 0.0
O4 O-2 0.05 0.465 0.324 1 0.0
Pb7 Pb+2 0.9813 0.2918 0.2536 0.384 0.0
Pb6 Pb+2 0.7522 0.5491 0.2709 0.384 0.0
Bi3 Bi+3 0.2085 0.5567 0.234 0.616 0.0
Bi4 Bi+3 0.4999 0.3202 0.2366 0.616 0.0
O7 O-2 0.679 0.384 0.146 1 0.0
O10 O-2 0.839 0.188 0.365 1 0.0
O9 O-2 0.267 0.91 0.059 1 0.0
Pb5 Pb+2 0.6802 0.0761 0.1957 0.384 0.0
O1 O-2 0.974 0.976 0.285 1 0.0
Bi5 Bi+3 0.6802 0.0761 0.1957 0.616 0.0
O11 O-2 0.089 0.326 0.612 1 0.0
Pb8 Pb+2 0.5098 0.2058 0.725 0.384 0.0
O8 O-2 0.252 0.426 0.04 1 0.0
Pb3 Pb+2 0.2085 0.5567 0.234 0.384 0.0
O5 O-2 0.5 0.5 0.5 1 0.0
Pb1 Pb+2 0.2205 0.032 0.2969 0.384 0.0
Bi7 Bi+3 0.9813 0.2918 0.2536 0.616 0.0
O3 O-2 0.406 0.201 0.984 1 0.0
O6 O-2 0.593 0.081 0.5 1 0.0
O2 O-2 0.273 0.119 0.612 1 0.0
Bi8 Bi+3 0.5098 0.2058 0.725 0.616 0.0
Pb2 Pb+2 0.0725 0.1895 0.7275 0.384 0.0
Bi6 Bi+3 0.7522 0.5491 0.2709 0.616 0.0
